data_7120703
loop_
_publ_author_name
'Binder, Mareike'
'Schrenk, Claudio'
'Poettgen, Rainer'
'Block, Theresa'
'Schnepf, Andreas'

_publ_section_title
;
 [Hyp-Au-Sn9(Hyp)3-Au-Sn9(Hyp)3-Au-Hyp]-: The longest intermetalloid chain
 compound of tin TBC - Phil Power's 65th birthday
;
_journal_name_full 'Chem. Commun.'
_journal_paper_doi 10.1039/C7CC07029B
_journal_year 2017
_chemical_formula_moiety 'C72 H216 Au3 Si32 Sn18'
_chemical_formula_sum 'C72 H216 Au3 Si32 Sn18'
_chemical_formula_weight 4708.63
_chemical_properties_physical ', Air-sensitive,Moisture-sensitive,Oxygen-sensitive,Pyrophoric'
_space_group_crystal_system triclinic
_space_group_IT_number 2
_space_group_name_Hall '-P 1'
_space_group_name_H-M_alt 'P -1'
_symmetry_space_group_name_Hall '-P 1'
_symmetry_space_group_name_H-M 'P -1'
_atom_sites_solution_hydrogens geom
_atom_sites_solution_primary direct
_audit_creation_date 2017-05-16
_audit_creation_method
;
Olex2 1.2
(compiled 2017.03.28 svn.r3405 for OlexSys, GUI svn.r5337)
;
_audit_update_record
;
2017-05-19 deposited with the CCDC.
2017-09-25 downloaded from the CCDC.
;
_cell_angle_alpha 81.862(2)
_cell_angle_beta 87.078(2)
_cell_angle_gamma 63.232(2)
_cell_formula_units_Z 1
_cell_length_a 14.9081(6)
_cell_length_b 16.3138(7)
_cell_length_c 24.6890(10)
_cell_measurement_reflns_used 9907
_cell_measurement_temperature 180(2)
_cell_measurement_theta_max 25.550
_cell_measurement_theta_min 2.279
_cell_volume 5306.6(4)
_computing_cell_refinement 'SAINT v8.37A (Bruker, 2015)'
_computing_data_reduction 'SAINT v8.37A (Bruker, 2015)'
_computing_molecular_graphics 'Olex2 (Dolomanov et al., 2009)'
_computing_publication_material 'Olex2 (Dolomanov et al., 2009)'
_computing_structure_refinement 'ShelXL (Sheldrick, 2015)'
_computing_structure_solution 'ShelXS (Sheldrick, 2008)'
_diffrn_ambient_temperature 180.0
_diffrn_detector 'Bruker APEX2 area detector'
_diffrn_detector_area_resol_mean 7.9
_diffrn_detector_type 'CCD area detector'
_diffrn_measured_fraction_theta_full 0.999
_diffrn_measured_fraction_theta_max 0.991
_diffrn_measurement_device 'three-circle diffractometer'
_diffrn_measurement_device_type 'Bruker SMART APEX2 area detector'
_diffrn_measurement_method '\w and \f scans'
_diffrn_radiation_monochromator 'mirror optics'
_diffrn_radiation_probe x-ray
_diffrn_radiation_type MoK\a
_diffrn_radiation_wavelength 0.71073
_diffrn_reflns_av_R_equivalents 0.0986
_diffrn_reflns_av_unetI/netI 0.1007
_diffrn_reflns_Laue_measured_fraction_full 0.999
_diffrn_reflns_Laue_measured_fraction_max 0.991
_diffrn_reflns_limit_h_max 18
_diffrn_reflns_limit_h_min -18
_diffrn_reflns_limit_k_max 20
_diffrn_reflns_limit_k_min -20
_diffrn_reflns_limit_l_max 30
_diffrn_reflns_limit_l_min -30
_diffrn_reflns_number 109833
_diffrn_reflns_point_group_measured_fraction_full 0.999
_diffrn_reflns_point_group_measured_fraction_max 0.991
_diffrn_reflns_theta_full 25.242
_diffrn_reflns_theta_max 26.487
_diffrn_reflns_theta_min 1.411
_diffrn_source 'microfocus sealed X-ray tube'
_diffrn_source_type 'Incoatec I\ms'
_exptl_absorpt_coefficient_mu 4.341
_exptl_absorpt_correction_T_max 0.7454
_exptl_absorpt_correction_T_min 0.5555
_exptl_absorpt_correction_type multi-scan
_exptl_absorpt_process_details
'SADABS-2014/5 (Bruker,2014/5) was used for absorption correction. wR2(int) was 0.1141 before and 0.0738 after correction. The Ratio of minimum to maximum transmission is 0.7452. The \l/2 correction factor is Not present.'
_exptl_crystal_colour black
_exptl_crystal_colour_primary black
_exptl_crystal_density_diffrn 1.473
_exptl_crystal_description block
_exptl_crystal_F_000 2233
_exptl_crystal_recrystallization_method 'Re-crystallisation from solvent: thf, toluene'
_exptl_crystal_size_max 0.279
_exptl_crystal_size_mid 0.079
_exptl_crystal_size_min 0.067
_refine_diff_density_max 2.696
_refine_diff_density_min -1.577
_refine_diff_density_rms 0.221
_refine_ls_extinction_method none
_refine_ls_goodness_of_fit_ref 1.042
_refine_ls_hydrogen_treatment constr
_refine_ls_matrix_type full
_refine_ls_number_parameters 586
_refine_ls_number_reflns 21803
_refine_ls_number_restraints 344
_refine_ls_restrained_S_all 1.056
_refine_ls_R_factor_all 0.1268
_refine_ls_R_factor_gt 0.0708
_refine_ls_shift/su_max 0.000
_refine_ls_shift/su_mean 0.000
_refine_ls_structure_factor_coef Fsqd
_refine_ls_weighting_details 'w=1/[\s^2^(Fo^2^)+(0.1128P)^2^+6.4580P] where P=(Fo^2^+2Fc^2^)/3'
_refine_ls_weighting_scheme calc
_refine_ls_wR_factor_gt 0.1898
_refine_ls_wR_factor_ref 0.2171
_reflns_Friedel_coverage 0.000
_reflns_number_gt 12378
_reflns_number_total 21803
_reflns_threshold_expression 'I > 2\s(I)'
_cod_data_source_file c7cc07029b2.cif
_cod_data_source_block 7
_cod_database_code 7120703
_shelx_shelxl_version_number 2014/7
_shelx_space_group_comment
;
The symmetry employed for this shelxl refinement is uniquely defined
by the following loop, which should always be used as a source of
symmetry information in preference to the above space-group names.
They are only intended as comments.
;
_olex2_refinement_description
;
1. Fixed Uiso
 At 1.5 times of:
  All C(H,H,H) groups, All C(H,H,H,H,H,H) groups
2. Restrained distances
 Si32-C306 = Si32-C305 = Si32-C304
 1.88 with sigma of 0.02
 C110-C106
 2.95 with sigma of 0.05
 Si16-C115 = Si11-C116
 1.88 with sigma of 0.02
 Si15-C113 = Si16-C113
 1.88 with sigma of 0.02
 Si11-C101 = Si11-C103
 1.88 with sigma of 0.02
 Si13-Si1 \\sim Si14-Si1 \\sim Si15-Si1 \\sim Si16-Si1 \\sim Si11-Si1 \\sim
Si12-Si1
 with sigma of 0.02
 Si15-C112 \\sim Si15-C111 \\sim Si15-C113 \\sim Si16-C113 \\sim Si16-C114
\\sim Si12-C104 \\sim Si12-
 C102 \\sim Si14-C110 \\sim Si14-C108 \\sim Si14-C106 \\sim Si11-C103
 with sigma of 0.02
 C101-C103 \\sim C113-C114 \\sim C102-C104 \\sim C113-C112 \\sim C112-C111
\\sim C111-C113
 with sigma of 0.02
 Si1-C101 \\sim Si1-C103 \\sim Si1-C110 \\sim Si1-C106 \\sim Si1-C108 \\sim
Si1-C114 \\sim Si1-C113
 with sigma of 0.02
3. Uiso/Uaniso restraints and constraints
Si15 \\sim Si16: within 1.7A with sigma of 0.01 and sigma for terminal atoms of
0.02
Si13 \\sim Si14: within 1.7A with sigma of 0.01 and sigma for terminal atoms of
0.02
Si11 \\sim Si12: within 1.7A with sigma of 0.02 and sigma for terminal atoms of
0.04
C109 \\sim C110: within 1.7A with sigma of 0.01 and sigma for terminal atoms of
0.02
C116 \\sim C115: within 1.7A with sigma of 0.01 and sigma for terminal atoms of
0.02
C113 \\sim C103 \\sim C105 \\sim C107 \\sim C109 \\sim C111 \\sim C112 \\sim
C102 \\sim C104 \\sim C106 \\sim C108 \\sim C110 \\sim C114: within 2A with
sigma of 0.04 and sigma for terminal atoms of 0.08
C113 \\sim Si15 \\sim Si16: within 3A with sigma of 0.04 and sigma for terminal
atoms of 0.08
C101 \\sim C102 \\sim C104: within 3A with sigma of 0.02 and sigma for terminal
atoms of 0.04
C101: within 1.7A with sigma of 0.01 and sigma for terminal atoms of 0.02
C101 \\sim Si11 \\sim Si12: within 3A with sigma of 0.04 and sigma for terminal
atoms of 0.08
Si21 \\sim C201 \\sim C202 \\sim C203: within 3A with sigma of 0.04 and sigma
for terminal atoms of 0.08
Si41 \\sim C401 \\sim C402 \\sim C403: within 3A with sigma of 0.04 and sigma
for terminal atoms of 0.08
Si42 \\sim C404 \\sim C405 \\sim C406: within 3A with sigma of 0.04 and sigma
for terminal atoms of 0.08
Si43 \\sim C407 \\sim C408 \\sim C409: within 3A with sigma of 0.04 and sigma
for terminal atoms of 0.08
Uanis(C402) \\sim Ueq: with sigma of 0.02 and sigma for terminal atoms of 0.05
Uanis(C305) \\sim Ueq: with sigma of 0.02 and sigma for terminal atoms of 0.05
Uanis(C201) \\sim Ueq, Uanis(C306) \\sim Ueq: with sigma of 0.03 and sigma for
terminal atoms of 0.06
Uanis(Si11) \\sim Ueq, Uanis(Si12) \\sim Ueq: with sigma of 0.02 and sigma for
terminal atoms of 0.05
Uanis(Si16) \\sim Ueq, Uanis(Si14) \\sim Ueq, Uanis(Si12) \\sim Ueq, : with
sigma of 0.05 and sigma for terminal atoms of 0.1
Uanis(C203) \\sim Ueq: with sigma of 0.03 and sigma for terminal atoms of 0.06
Uanis(C113) \\sim Ueq: with sigma of 0.02 and sigma for terminal atoms of 0.04
Uanis(C201) \\sim Ueq: with sigma of 0.02 and sigma for terminal atoms of 0.04
Uanis(C101) \\sim Ueq: with sigma of 0.02 and sigma for terminal atoms of 0.04
4. Others
 Sof(H10D)=Sof(H10E)=Sof(H10F)=Sof(H11D)=Sof(H11E)=Sof(H11F)=Sof(Si12)=
 Sof(Si14)=Sof(Si16)=Sof(C102)=Sof(H10S)=Sof(H10T)=Sof(H10U)=Sof(C104)=
 Sof(H10V)=Sof(H10W)=Sof(H10X)=Sof(C106)=Sof(H10Z)=Sof(HF)=Sof(HG)=Sof(C108)=
 Sof(H10Y)=Sof(HD)=Sof(HE)=Sof(C110)=Sof(H11P)=Sof(H11Q)=Sof(H11R)=Sof(C114)=
 Sof(H11M)=Sof(H11N)=Sof(H11O)=Sof(C115)=Sof(H11S)=Sof(H11T)=Sof(H11U)=1-FVAR(1)
 Sof(H10A)=Sof(H10B)=Sof(H10C)=Sof(H11A)=Sof(H11B)=Sof(H11C)=Sof(Si11)=
 Sof(Si13)=Sof(Si15)=Sof(C103)=Sof(H10P)=Sof(H10Q)=Sof(H10R)=Sof(C105)=
 Sof(H10M)=Sof(H10N)=Sof(H10O)=Sof(C107)=Sof(H10G)=Sof(H10H)=Sof(H10I)=
 Sof(C109)=Sof(H10J)=Sof(H10K)=Sof(H10L)=Sof(C111)=Sof(H11J)=Sof(H11K)=
 Sof(H11L)=Sof(C112)=Sof(H11G)=Sof(H11H)=Sof(H11I)=Sof(C116)=Sof(H11V)=
 Sof(H11W)=Sof(H11X)=FVAR(1)
5.a Me refined with riding coordinates:
 C101(H10A,H10B,H10C), C101(H10D,H10E,H10F), C113(H11A,H11B,H11C), C113(H11D,
 H11E,H11F), C201(H20A,H20B,H20C), C202(H20S,H20T,H20U), C203(H20G,H20H,H20I),
 C204(H20D,H20E,H20F), C205(H20Y,HB,HC), C206(H20P,H20Q,H20R), C207(H20J,H20K,
 H20L), C208(H20M,H20N,H20O), C209(H20V,H20W,H20X), C301(H30V,H30W,H30X),
 C302(H30D,H30E,H30F), C303(H30G,H30H,H30I), C304(H30P,H30Q,H30R), C305(H30Y,HH,
 HI), C306(H30M,H30N,H30O), C307(H30A,H30B,H30C), C308(H30S,H30T,H30U),
 C309(H30J,H30K,H30L), C401(H40S,H40T,H40U), C402(H40A,H40B,H40C), C403(H40P,
 H40Q,H40R), C404(H40V,H40W,H40X), C405(H40M,H40N,H40O), C406(H40J,H40K,H40L),
 C407(H40Y,H,HA), C408(H40D,H40E,H40F), C409(H40G,H40H,H40I), C103(H10P,H10Q,
 H10R), C105(H10M,H10N,H10O), C107(H10G,H10H,H10I), C109(H10J,H10K,H10L),
 C111(H11J,H11K,H11L), C112(H11G,H11H,H11I), C116(H11V,H11W,H11X), C102(H10S,
 H10T,H10U), C104(H10V,H10W,H10X), C106(H10Z,HF,HG), C108(H10Y,HD,HE),
 C110(H11P,H11Q,H11R), C114(H11M,H11N,H11O), C115(H11S,H11T,H11U)
;
_olex2_submission_special_instructions 'No special instructions were received'

loop_
_space_group_symop_operation_xyz
'x, y, z'
'-x, -y, -z'

loop_
_atom_site_label
_atom_site_type_symbol
_atom_site_fract_x
_atom_site_fract_y
_atom_site_fract_z
_atom_site_U_iso_or_equiv
_atom_site_adp_type
_atom_site_occupancy
_atom_site_site_symmetry_order
_atom_site_calc_flag
_atom_site_refinement_flags_posn
_atom_site_refinement_flags_adp
_atom_site_refinement_flags_occupancy
_atom_site_disorder_assembly
_atom_site_disorder_group
Au1 Au 0.0000 0.0000 0.0000 0.04401(19) Uani 1 2 d S T P . .
Au2 Au 0.15544(4) 0.06052(4) -0.31075(2) 0.05796(18) Uani 1 1 d . . . . .
Sn1 Sn -0.06811(7) 0.01975(7) -0.18335(4) 0.0522(3) Uani 1 1 d . . . . .
Sn2 Sn 0.23076(7) -0.10333(7) -0.13643(4) 0.0532(3) Uani 1 1 d . . . . .
Sn3 Sn 0.05786(8) 0.17880(6) -0.14583(4) 0.0541(3) Uani 1 1 d . . . . .
Sn4 Sn 0.15315(6) 0.02808(7) -0.05828(4) 0.0470(2) Uani 1 1 d . . . . .
Sn5 Sn 0.04886(7) -0.10146(6) -0.08858(4) 0.0468(2) Uani 1 1 d . . . . .
Sn6 Sn -0.08922(6) 0.12442(6) -0.09401(4) 0.0474(2) Uani 1 1 d . . . . .
Sn7 Sn 0.22442(7) 0.05723(7) -0.20636(4) 0.0482(2) Uani 1 1 d . . . . .
Sn8 Sn 0.12259(7) -0.07063(7) -0.23734(4) 0.0526(3) Uani 1 1 d . . . . .
Sn9 Sn -0.01033(7) 0.15146(7) -0.24622(4) 0.0530(3) Uani 1 1 d . . . . .
Si1 Si -0.2015(3) -0.0189(3) -0.21685(17) 0.0728(13) Uani 1 1 d D . . . .
Si2 Si 0.3956(3) -0.2537(3) -0.12237(16) 0.0537(10) Uani 1 1 d . . . . .
Si3 Si 0.0593(3) 0.3337(3) -0.13963(17) 0.0538(10) Uani 1 1 d . . . . .
Si4 Si 0.2091(4) 0.0713(4) -0.40246(16) 0.0801(15) Uani 1 1 d . . . . .
Si21 Si 0.3540(4) -0.3762(4) -0.1065(3) 0.113(2) Uani 1 1 d . U . . .
Si22 Si 0.4820(5) -0.2379(5) -0.0527(3) 0.120(2) Uani 1 1 d . . . . .
Si23 Si 0.4810(3) -0.2684(4) -0.2062(2) 0.0775(14) Uani 1 1 d . . . . .
Si31 Si -0.0690(4) 0.4079(3) -0.07873(19) 0.0686(12) Uani 1 1 d . . . . .
Si32 Si 0.2173(4) 0.3071(4) -0.1131(4) 0.123(3) Uani 1 1 d D . . . .
Si33 Si 0.0194(5) 0.4210(4) -0.2285(2) 0.0995(18) Uani 1 1 d . . . . .
Si41 Si 0.3575(4) 0.0884(6) -0.4074(2) 0.114(2) Uani 1 1 d . U . . .
Si42 Si 0.2400(5) -0.0636(5) -0.4382(2) 0.110(2) Uani 1 1 d . U . . .
Si43 Si 0.0877(4) 0.1956(5) -0.4568(2) 0.1016(18) Uani 1 1 d . U . . .
C101 C -0.0446(18) -0.2549(13) -0.1654(11) 0.178(9) Uani 1 1 d D U . . .
H10A H 0.0008 -0.2286 -0.1588 0.267 Uiso 0.492(8) 1 calc R . . A 1
H10B H -0.0767 -0.2645 -0.1310 0.267 Uiso 0.492(8) 1 calc R . . A 1
H10C H -0.0063 -0.3144 -0.1793 0.267 Uiso 0.492(8) 1 calc R . . A 1
H10D H -0.0013 -0.2348 -0.1483 0.267 Uiso 0.508(8) 1 calc R . . A 2
H10E H -0.0386 -0.3133 -0.1449 0.267 Uiso 0.508(8) 1 calc R . . A 2
H10F H -0.0240 -0.2641 -0.2032 0.267 Uiso 0.508(8) 1 calc R . . A 2
C113 C -0.1204(15) 0.0199(14) -0.3524(7) 0.161(9) Uani 1 1 d D U . . .
H11A H -0.0704 0.0316 -0.3349 0.242 Uiso 0.492(8) 1 calc R . . A 1
H11B H -0.0934 -0.0465 -0.3546 0.242 Uiso 0.492(8) 1 calc R . . A 1
H11C H -0.1360 0.0544 -0.3893 0.242 Uiso 0.492(8) 1 calc R . . A 1
H11D H -0.0661 0.0237 -0.3338 0.242 Uiso 0.508(8) 1 calc R . . A 2
H11E H -0.0951 -0.0076 -0.3861 0.242 Uiso 0.508(8) 1 calc R . . A 2
H11F H -0.1755 0.0823 -0.3613 0.242 Uiso 0.508(8) 1 calc R . . A 2
C201 C 0.2625(17) -0.3671(16) -0.1554(13) 0.158(10) Uani 1 1 d . U . . .
H20A H 0.2899 -0.3673 -0.1923 0.236 Uiso 1 1 calc R . . . .
H20B H 0.2470 -0.4199 -0.1466 0.236 Uiso 1 1 calc R . . . .
H20C H 0.2010 -0.3093 -0.1536 0.236 Uiso 1 1 calc R . . . .
C202 C 0.478(2) -0.4888(15) -0.1108(14) 0.202(16) Uani 1 1 d . U . . .
H20S H 0.5268 -0.4931 -0.0842 0.304 Uiso 1 1 calc R . . . .
H20T H 0.4640 -0.5426 -0.1026 0.304 Uiso 1 1 calc R . . . .
H20U H 0.5048 -0.4875 -0.1477 0.304 Uiso 1 1 calc R . . . .
C203 C 0.301(2) -0.376(2) -0.0368(12) 0.216(15) Uani 1 1 d . U . . .
H20G H 0.3504 -0.3806 -0.0101 0.323 Uiso 1 1 calc R . . . .
H20H H 0.2397 -0.3179 -0.0353 0.323 Uiso 1 1 calc R . . . .
H20I H 0.2857 -0.4284 -0.0283 0.323 Uiso 1 1 calc R . . . .
C204 C 0.407(2) -0.229(2) 0.0121(8) 0.181(14) Uani 1 1 d . . . . .
H20D H 0.4024 -0.2867 0.0231 0.271 Uiso 1 1 calc R . . . .
H20E H 0.4412 -0.2176 0.0412 0.271 Uiso 1 1 calc R . . . .
H20F H 0.3399 -0.1774 0.0056 0.271 Uiso 1 1 calc R . . . .
C205 C 0.599(2) -0.363(2) -0.0320(12) 0.23(2) Uani 1 1 d . . . . .
H20Y H 0.6457 -0.3783 -0.0624 0.352 Uiso 1 1 calc R . . . .
HB H 0.6328 -0.3617 0.0005 0.352 Uiso 1 1 calc R . . . .
HC H 0.5739 -0.4098 -0.0240 0.352 Uiso 1 1 calc R . . . .
C206 C 0.496(2) -0.125(2) -0.0777(13) 0.178(13) Uani 1 1 d . . . . .
H20P H 0.5349 -0.1323 -0.1114 0.267 Uiso 1 1 calc R . . . .
H20Q H 0.4290 -0.0723 -0.0849 0.267 Uiso 1 1 calc R . . . .
H20R H 0.5304 -0.1125 -0.0494 0.267 Uiso 1 1 calc R . . . .
C207 C 0.4897(14) -0.1631(14) -0.2358(8) 0.113(7) Uani 1 1 d . . . . .
H20J H 0.4220 -0.1120 -0.2425 0.170 Uiso 1 1 calc R . . . .
H20K H 0.5261 -0.1474 -0.2104 0.170 Uiso 1 1 calc R . . . .
H20L H 0.5256 -0.1733 -0.2705 0.170 Uiso 1 1 calc R . . . .
C208 C 0.4096(16) -0.293(2) -0.2574(10) 0.169(13) Uani 1 1 d . . . . .
H20M H 0.4031 -0.3494 -0.2431 0.253 Uiso 1 1 calc R . . . .
H20N H 0.3426 -0.2409 -0.2637 0.253 Uiso 1 1 calc R . . . .
H20O H 0.4460 -0.3021 -0.2920 0.253 Uiso 1 1 calc R . . . .
C209 C 0.6135(12) -0.3623(14) -0.1948(9) 0.112(7) Uani 1 1 d . . . . .
H20V H 0.6124 -0.4204 -0.1789 0.168 Uiso 1 1 calc R . . . .
H20W H 0.6483 -0.3706 -0.2299 0.168 Uiso 1 1 calc R . . . .
H20X H 0.6488 -0.3448 -0.1698 0.168 Uiso 1 1 calc R . . . .
C301 C -0.1868(12) 0.4119(11) -0.0990(7) 0.081(5) Uani 1 1 d . . . . .
H30V H -0.2062 0.4459 -0.1359 0.122 Uiso 1 1 calc R . . . .
H30W H -0.1782 0.3487 -0.0988 0.122 Uiso 1 1 calc R . . . .
H30X H -0.2393 0.4433 -0.0732 0.122 Uiso 1 1 calc R . . . .
C302 C -0.037(2) 0.3441(19) -0.0101(8) 0.152(11) Uani 1 1 d . . . . .
H30D H 0.0264 0.3406 0.0021 0.228 Uiso 1 1 calc R . . . .
H30E H -0.0905 0.3759 0.0151 0.228 Uiso 1 1 calc R . . . .
H30F H -0.0294 0.2813 -0.0105 0.228 Uiso 1 1 calc R . . . .
C303 C -0.0892(18) 0.5317(11) -0.0803(10) 0.123(8) Uani 1 1 d . . . . .
H30G H -0.0267 0.5315 -0.0695 0.184 Uiso 1 1 calc R . . . .
H30H H -0.1090 0.5647 -0.1174 0.184 Uiso 1 1 calc R . . . .
H30I H -0.1424 0.5628 -0.0547 0.184 Uiso 1 1 calc R . . . .
C304 C 0.2144(17) 0.4143(13) -0.0883(13) 0.160(12) Uani 1 1 d D . . . .
H30P H 0.1858 0.4673 -0.1171 0.240 Uiso 1 1 calc R . . . .
H30Q H 0.1731 0.4282 -0.0555 0.240 Uiso 1 1 calc R . . . .
H30R H 0.2830 0.4024 -0.0794 0.240 Uiso 1 1 calc R . . . .
C305 C 0.2942(18) 0.287(3) -0.1785(10) 0.224(16) Uani 1 1 d D U . . .
H30Y H 0.2622 0.3419 -0.2061 0.335 Uiso 1 1 calc R . . . .
HH H 0.3623 0.2777 -0.1705 0.335 Uiso 1 1 calc R . . . .
HI H 0.2976 0.2328 -0.1923 0.335 Uiso 1 1 calc R . . . .
C306 C 0.271(2) 0.2087(17) -0.0584(12) 0.208(16) Uani 1 1 d D U . . .
H30M H 0.2289 0.2225 -0.0260 0.313 Uiso 1 1 calc R . . . .
H30N H 0.2743 0.1531 -0.0710 0.313 Uiso 1 1 calc R . . . .
H30O H 0.3390 0.1981 -0.0491 0.313 Uiso 1 1 calc R . . . .
C307 C -0.1149(17) 0.4609(19) -0.2423(10) 0.165(12) Uani 1 1 d . . . . .
H30A H -0.1547 0.4969 -0.2136 0.247 Uiso 1 1 calc R . . . .
H30B H -0.1337 0.4997 -0.2779 0.247 Uiso 1 1 calc R . . . .
H30C H -0.1279 0.4072 -0.2427 0.247 Uiso 1 1 calc R . . . .
C308 C 0.0910(16) 0.3550(11) -0.2816(8) 0.109(7) Uani 1 1 d . . . . .
H30S H 0.1628 0.3334 -0.2747 0.163 Uiso 1 1 calc R . . . .
H30T H 0.0775 0.3016 -0.2819 0.163 Uiso 1 1 calc R . . . .
H30U H 0.0717 0.3941 -0.3171 0.163 Uiso 1 1 calc R . . . .
C309 C 0.051(2) 0.5226(14) -0.2324(10) 0.155(11) Uani 1 1 d . . . . .
H30J H 0.0143 0.5615 -0.2042 0.232 Uiso 1 1 calc R . . . .
H30K H 0.1236 0.4991 -0.2263 0.232 Uiso 1 1 calc R . . . .
H30L H 0.0322 0.5594 -0.2686 0.232 Uiso 1 1 calc R . . . .
C401 C 0.389(2) 0.131(2) -0.4784(9) 0.170(12) Uani 1 1 d . U . . .
H40S H 0.3866 0.0923 -0.5048 0.255 Uiso 1 1 calc R . . . .
H40T H 0.3391 0.1955 -0.4893 0.255 Uiso 1 1 calc R . . . .
H40U H 0.4558 0.1277 -0.4777 0.255 Uiso 1 1 calc R . . . .
C402 C 0.4721(19) -0.033(2) -0.3906(11) 0.187(13) Uani 1 1 d . U . . .
H40A H 0.4753 -0.0728 -0.4178 0.281 Uiso 1 1 calc R . . . .
H40B H 0.5341 -0.0264 -0.3915 0.281 Uiso 1 1 calc R . . . .
H40C H 0.4642 -0.0617 -0.3541 0.281 Uiso 1 1 calc R . . . .
C403 C 0.3588(18) 0.158(2) -0.3528(11) 0.172(12) Uani 1 1 d . U . . .
H40P H 0.3424 0.1326 -0.3174 0.258 Uiso 1 1 calc R . . . .
H40Q H 0.4258 0.1549 -0.3505 0.258 Uiso 1 1 calc R . . . .
H40R H 0.3090 0.2227 -0.3621 0.258 Uiso 1 1 calc R . . . .
C404 C 0.305(2) -0.0796(19) -0.5047(8) 0.160(11) Uani 1 1 d . U . . .
H40V H 0.2682 -0.0247 -0.5314 0.241 Uiso 1 1 calc R . . . .
H40W H 0.3734 -0.0883 -0.5002 0.241 Uiso 1 1 calc R . . . .
H40X H 0.3064 -0.1342 -0.5179 0.241 Uiso 1 1 calc R . . . .
C405 C 0.305(2) -0.163(2) -0.3884(11) 0.204(14) Uani 1 1 d . U . . .
H40M H 0.3736 -0.1717 -0.3831 0.306 Uiso 1 1 calc R . . . .
H40N H 0.2695 -0.1538 -0.3536 0.306 Uiso 1 1 calc R . . . .
H40O H 0.3075 -0.2182 -0.4014 0.306 Uiso 1 1 calc R . . . .
C406 C 0.1218(18) -0.0687(18) -0.4374(13) 0.164(11) Uani 1 1 d . U . . .
H40J H 0.0747 -0.0177 -0.4632 0.246 Uiso 1 1 calc R . . . .
H40K H 0.1322 -0.1279 -0.4483 0.246 Uiso 1 1 calc R . . . .
H40L H 0.0942 -0.0635 -0.4005 0.246 Uiso 1 1 calc R . . . .
C407 C 0.101(2) 0.1882(17) -0.5315(8) 0.147(10) Uani 1 1 d . U . . .
H40Y H 0.0993 0.1314 -0.5389 0.220 Uiso 1 1 calc R . . . .
H H 0.0452 0.2420 -0.5513 0.220 Uiso 1 1 calc R . . . .
HA H 0.1647 0.1874 -0.5438 0.220 Uiso 1 1 calc R . . . .
C408 C 0.091(2) 0.3044(18) -0.4466(10) 0.150(10) Uani 1 1 d . U . . .
H40D H 0.0846 0.3113 -0.4076 0.225 Uiso 1 1 calc R . . . .
H40E H 0.1553 0.3024 -0.4597 0.225 Uiso 1 1 calc R . . . .
H40F H 0.0358 0.3571 -0.4672 0.225 Uiso 1 1 calc R . . . .
C409 C -0.0428(16) 0.196(2) -0.4407(11) 0.185(13) Uani 1 1 d . U . . .
H40G H -0.0390 0.1361 -0.4469 0.277 Uiso 1 1 calc R . . . .
H40H H -0.0596 0.2047 -0.4024 0.277 Uiso 1 1 calc R . . . .
H40I H -0.0947 0.2458 -0.4647 0.277 Uiso 1 1 calc R . . . .
Si11 Si -0.1432(9) -0.1734(7) -0.2168(7) 0.109(4) Uani 0.492(8) 1 d D U . A 1
Si13 Si -0.3450(7) 0.0635(10) -0.1664(6) 0.080(4) Uani 0.492(8) 1 d D U . A 1
Si15 Si -0.2366(9) 0.0582(12) -0.3112(4) 0.122(4) Uani 0.492(8) 1 d D U . A 1
C103 C -0.231(3) -0.2199(19) -0.230(2) 0.17(2) Uiso 0.492(8) 1 d D U . A 1
H10P H -0.2814 -0.1760 -0.2575 0.256 Uiso 0.492(8) 1 calc R . . A 1
H10Q H -0.1932 -0.2792 -0.2447 0.256 Uiso 0.492(8) 1 calc R . . A 1
H10R H -0.2635 -0.2293 -0.1964 0.256 Uiso 0.492(8) 1 calc R . . A 1
C105 C -0.308(4) 0.002(4) -0.094(2) 0.15(2) Uiso 0.492(8) 1 d . U . A 1
H10M H -0.2880 -0.0642 -0.0939 0.229 Uiso 0.492(8) 1 calc R . . A 1
H10N H -0.2516 0.0100 -0.0816 0.229 Uiso 0.492(8) 1 calc R . . A 1
H10O H -0.3653 0.0283 -0.0701 0.229 Uiso 0.492(8) 1 calc R . . A 1
C107 C -0.448(3) 0.032(2) -0.1912(15) 0.075(10) Uiso 0.492(8) 1 d . U . A 1
H10G H -0.4692 0.0625 -0.2286 0.112 Uiso 0.492(8) 1 calc R . . A 1
H10H H -0.4192 -0.0352 -0.1904 0.112 Uiso 0.492(8) 1 calc R . . A 1
H10I H -0.5053 0.0532 -0.1669 0.112 Uiso 0.492(8) 1 calc R . . A 1
C109 C -0.384(3) 0.194(2) -0.1653(16) 0.083(10) Uiso 0.492(8) 1 d . U . A 1
H10J H -0.4034 0.2269 -0.2024 0.124 Uiso 0.492(8) 1 calc R . . A 1
H10K H -0.4408 0.2190 -0.1408 0.124 Uiso 0.492(8) 1 calc R . . A 1
H10L H -0.3271 0.2007 -0.1523 0.124 Uiso 0.492(8) 1 calc R . . A 1
C111 C -0.330(2) 0.035(4) -0.346(2) 0.28(4) Uiso 0.492(8) 1 d D U . A 1
H11J H -0.3922 0.0544 -0.3248 0.422 Uiso 0.492(8) 1 calc R . . A 1
H11K H -0.3449 0.0691 -0.3829 0.422 Uiso 0.492(8) 1 calc R . . A 1
H11L H -0.3022 -0.0318 -0.3482 0.422 Uiso 0.492(8) 1 calc R . . A 1
C112 C -0.290(3) 0.1883(16) -0.315(2) 0.16(2) Uiso 0.492(8) 1 d D U . A 1
H11G H -0.3517 0.2121 -0.2941 0.245 Uiso 0.492(8) 1 calc R . . A 1
H11H H -0.2406 0.2038 -0.3004 0.245 Uiso 0.492(8) 1 calc R . . A 1
H11I H -0.3048 0.2164 -0.3536 0.245 Uiso 0.492(8) 1 calc R . . A 1
C116 C -0.067(6) -0.161(6) -0.278(3) 0.25(3) Uiso 0.492(8) 1 d D U . A 1
H11V H -0.0223 -0.1356 -0.2678 0.375 Uiso 0.492(8) 1 calc R . . A 1
H11W H -0.0266 -0.2213 -0.2901 0.375 Uiso 0.492(8) 1 calc R . . A 1
H11X H -0.1121 -0.1182 -0.3078 0.375 Uiso 0.492(8) 1 calc R . . A 1
Si12 Si -0.1637(7) -0.1742(7) -0.1647(5) 0.086(3) Uani 0.508(8) 1 d D U . A 2
Si14 Si -0.3635(7) 0.0831(10) -0.1948(7) 0.098(4) Uani 0.508(8) 1 d D U . A 2
Si16 Si -0.1670(10) -0.0533(11) -0.3066(4) 0.119(4) Uani 0.508(8) 1 d D U . A 2
C102 C -0.234(3) -0.224(3) -0.1983(17) 0.142(15) Uiso 0.508(8) 1 d D U . A 2
H10S H -0.3059 -0.1803 -0.1999 0.212 Uiso 0.508(8) 1 calc R . . A 2
H10T H -0.2095 -0.2336 -0.2356 0.212 Uiso 0.508(8) 1 calc R . . A 2
H10U H -0.2241 -0.2827 -0.1773 0.212 Uiso 0.508(8) 1 calc R . . A 2
C104 C -0.214(4) -0.153(4) -0.0946(11) 0.157(16) Uiso 0.508(8) 1 d D U . A 2
H10V H -0.2838 -0.1054 -0.0972 0.236 Uiso 0.508(8) 1 calc R . . A 2
H10W H -0.2108 -0.2108 -0.0744 0.236 Uiso 0.508(8) 1 calc R . . A 2
H10X H -0.1734 -0.1328 -0.0753 0.236 Uiso 0.508(8) 1 calc R . . A 2
C106 C -0.387(3) 0.077(3) -0.1185(11) 0.24(3) Uiso 0.508(8) 1 d D U . A 2
H10Z H -0.3379 0.0877 -0.1000 0.359 Uiso 0.508(8) 1 calc R . . A 2
HF H -0.4552 0.1238 -0.1118 0.359 Uiso 0.508(8) 1 calc R . . A 2
HG H -0.3812 0.0151 -0.1043 0.359 Uiso 0.508(8) 1 calc R . . A 2
C108 C -0.4643(14) 0.060(3) -0.2217(17) 0.106(13) Uiso 0.508(8) 1 d D U . A 2
H10Y H -0.4439 -0.0063 -0.2159 0.158 Uiso 0.508(8) 1 calc R . . A 2
HD H -0.5269 0.0926 -0.2022 0.158 Uiso 0.508(8) 1 calc R . . A 2
HE H -0.4749 0.0832 -0.2609 0.158 Uiso 0.508(8) 1 calc R . . A 2
C110 C -0.385(3) 0.2072(12) -0.2011(19) 0.132(14) Uiso 0.508(8) 1 d D U . A 2
H11P H -0.3270 0.2095 -0.1856 0.199 Uiso 0.508(8) 1 calc R . . A 2
H11Q H -0.3936 0.2337 -0.2397 0.199 Uiso 0.508(8) 1 calc R . . A 2
H11R H -0.4456 0.2431 -0.1811 0.199 Uiso 0.508(8) 1 calc R . . A 2
C114 C -0.270(2) -0.061(3) -0.3413(9) 0.120(14) Uiso 0.508(8) 1 d D U . A 2
H11M H -0.2943 -0.0997 -0.3169 0.179 Uiso 0.508(8) 1 calc R . . A 2
H11N H -0.3256 0.0011 -0.3502 0.179 Uiso 0.508(8) 1 calc R . . A 2
H11O H -0.2452 -0.0888 -0.3750 0.179 Uiso 0.508(8) 1 calc R . . A 2
C115 C -0.057(4) -0.169(3) -0.314(3) 0.22(3) Uiso 0.508(8) 1 d D U . A 2
H11S H 0.0031 -0.1722 -0.2965 0.337 Uiso 0.508(8) 1 calc R . . A 2
H11T H -0.0714 -0.2187 -0.2957 0.337 Uiso 0.508(8) 1 calc R . . A 2
H11U H -0.0440 -0.1752 -0.3526 0.337 Uiso 0.508(8) 1 calc R . . A 2

loop_
_atom_site_aniso_label
_atom_site_aniso_U_11
_atom_site_aniso_U_22
_atom_site_aniso_U_33
_atom_site_aniso_U_23
_atom_site_aniso_U_13
_atom_site_aniso_U_12
Au1 0.0439(4) 0.0479(4) 0.0428(4) -0.0111(3) 0.0041(3) -0.0218(3)
Au2 0.0530(3) 0.0762(4) 0.0430(3) -0.0154(3) 0.0049(2) -0.0258(3)
Sn1 0.0426(5) 0.0701(7) 0.0523(5) -0.0138(5) -0.0049(4) -0.0304(5)
Sn2 0.0369(5) 0.0498(6) 0.0543(6) -0.0062(4) 0.0015(4) -0.0034(4)
Sn3 0.0696(6) 0.0433(6) 0.0572(6) -0.0183(4) 0.0116(5) -0.0299(5)
Sn4 0.0399(5) 0.0557(6) 0.0526(5) -0.0114(4) 0.0001(4) -0.0264(4)
Sn5 0.0480(5) 0.0409(5) 0.0533(5) -0.0153(4) 0.0019(4) -0.0192(4)
Sn6 0.0399(5) 0.0425(5) 0.0549(5) -0.0099(4) -0.0023(4) -0.0129(4)
Sn7 0.0442(5) 0.0540(6) 0.0494(5) -0.0132(4) -0.0004(4) -0.0229(5)
Sn8 0.0492(5) 0.0503(6) 0.0596(6) -0.0190(5) 0.0010(4) -0.0201(5)
Sn9 0.0449(5) 0.0495(6) 0.0555(6) -0.0091(4) 0.0005(4) -0.0124(5)
Si1 0.044(2) 0.113(4) 0.078(3) -0.041(3) 0.000(2) -0.041(3)
Si2 0.0360(19) 0.048(2) 0.063(2) -0.0060(19) 0.0029(17) -0.0071(17)
Si3 0.058(2) 0.039(2) 0.070(3) -0.0186(19) 0.009(2) -0.0241(19)
Si4 0.066(3) 0.131(5) 0.038(2) -0.016(2) 0.005(2) -0.038(3)
Si21 0.068(3) 0.054(3) 0.194(7) 0.010(4) 0.022(4) -0.016(3)
Si22 0.084(4) 0.120(5) 0.103(4) -0.032(4) -0.047(3) 0.011(4)
Si23 0.051(3) 0.085(4) 0.077(3) -0.010(3) 0.007(2) -0.014(2)
Si31 0.080(3) 0.049(3) 0.076(3) -0.022(2) 0.012(2) -0.026(2)
Si32 0.076(4) 0.089(4) 0.219(8) -0.018(5) -0.033(4) -0.049(3)
Si33 0.132(5) 0.072(4) 0.093(4) -0.016(3) 0.030(4) -0.046(4)
Si41 0.082(4) 0.199(7) 0.079(4) -0.037(4) 0.021(3) -0.074(4)
Si42 0.108(4) 0.144(6) 0.071(3) -0.044(4) 0.001(3) -0.040(4)
Si43 0.083(4) 0.128(5) 0.075(3) -0.008(3) 0.001(3) -0.032(4)
C101 0.174(14) 0.154(13) 0.200(14) -0.016(12) -0.026(12) -0.066(11)
C113 0.184(15) 0.196(16) 0.104(13) -0.022(12) -0.003(12) -0.084(12)
C201 0.111(15) 0.108(15) 0.30(3) -0.020(16) -0.019(17) -0.090(13)
C202 0.19(3) 0.059(14) 0.28(3) -0.008(18) 0.11(3) -0.003(16)
C203 0.19(2) 0.15(2) 0.21(3) 0.09(2) 0.07(2) -0.039(19)
C204 0.17(3) 0.21(3) 0.075(14) -0.062(17) -0.040(16) 0.01(2)
C205 0.15(3) 0.23(4) 0.15(2) -0.04(2) -0.08(2) 0.08(2)
C206 0.13(2) 0.19(3) 0.26(4) -0.05(3) -0.05(2) -0.10(2)
C207 0.080(13) 0.099(15) 0.110(15) 0.005(12) 0.027(11) -0.004(11)
C208 0.080(15) 0.28(4) 0.15(2) -0.12(2) 0.008(15) -0.07(2)
C209 0.047(10) 0.101(15) 0.141(18) 0.008(13) 0.015(11) 0.000(10)
C301 0.065(10) 0.054(10) 0.110(14) -0.021(9) -0.010(9) -0.009(8)
C302 0.24(3) 0.17(3) 0.064(13) -0.040(14) 0.015(16) -0.11(2)
C303 0.15(2) 0.028(9) 0.18(2) -0.044(12) 0.023(17) -0.034(11)
C304 0.109(18) 0.091(17) 0.29(4) -0.04(2) -0.06(2) -0.043(14)
C305 0.073(15) 0.28(3) 0.33(4) -0.06(3) 0.04(2) -0.09(2)
C306 0.18(2) 0.16(2) 0.33(4) 0.02(2) -0.15(3) -0.11(2)
C307 0.112(19) 0.17(2) 0.126(19) 0.078(19) -0.048(16) -0.012(17)
C308 0.139(18) 0.049(11) 0.095(14) 0.004(10) 0.030(13) -0.010(11)
C309 0.23(3) 0.056(13) 0.14(2) -0.008(13) 0.02(2) -0.035(17)
C401 0.19(2) 0.29(3) 0.114(18) 0.00(2) 0.018(17) -0.19(3)
C402 0.110(18) 0.24(3) 0.15(2) -0.06(2) -0.002(16) -0.008(19)
C403 0.114(18) 0.28(3) 0.19(3) -0.12(2) 0.060(17) -0.13(2)
C404 0.22(3) 0.17(2) 0.074(14) -0.038(15) 0.029(16) -0.07(2)
C405 0.20(3) 0.21(3) 0.12(2) -0.03(2) -0.065(19) -0.02(2)
C406 0.106(17) 0.15(2) 0.25(3) -0.09(2) -0.030(19) -0.047(16)
C407 0.18(2) 0.138(19) 0.069(13) 0.009(13) -0.027(14) -0.030(17)
C408 0.17(2) 0.14(2) 0.108(17) -0.025(15) -0.026(16) -0.037(18)
C409 0.065(14) 0.26(3) 0.15(2) -0.03(2) 0.019(14) 0.001(17)
Si11 0.094(7) 0.101(7) 0.161(10) -0.050(7) 0.008(7) -0.060(6)
Si13 0.026(5) 0.083(8) 0.120(11) -0.012(8) -0.023(6) -0.013(5)
Si15 0.097(8) 0.240(12) 0.065(6) -0.029(8) -0.012(5) -0.104(8)
Si12 0.068(6) 0.084(6) 0.126(8) -0.013(6) -0.026(6) -0.048(5)
Si14 0.027(5) 0.088(8) 0.158(12) -0.009(9) -0.019(6) -0.007(5)
Si16 0.115(8) 0.223(12) 0.060(5) -0.035(7) -0.004(6) -0.106(8)

loop_
_atom_type_symbol
_atom_type_description
_atom_type_scat_dispersion_real
_atom_type_scat_dispersion_imag
_atom_type_scat_source
C C 0.0033 0.0016 'International Tables Vol C Tables 4.2.6.8 and 6.1.1.4'
H H 0.0000 0.0000 'International Tables Vol C Tables 4.2.6.8 and 6.1.1.4'
Au Au -2.0133 8.8022 'International Tables Vol C Tables 4.2.6.8 and 6.1.1.4'
Si Si 0.0817 0.0704 'International Tables Vol C Tables 4.2.6.8 and 6.1.1.4'
Sn Sn -0.6537 1.4246 'International Tables Vol C Tables 4.2.6.8 and 6.1.1.4'

loop_
_geom_angle_atom_site_label_1
_geom_angle_atom_site_label_2
_geom_angle_atom_site_label_3
_geom_angle
_geom_angle_site_symmetry_1
_geom_angle_site_symmetry_3
Sn4 Au1 Sn4 180.0 . 2
Sn5 Au1 Sn4 72.34(3) 2 2
Sn5 Au1 Sn4 107.66(3) . 2
Sn5 Au1 Sn4 107.65(3) 2 .
Sn5 Au1 Sn4 72.34(3) . .
Sn5 Au1 Sn5 180.0 2 .
Sn6 Au1 Sn4 107.06(3) 2 .
Sn6 Au1 Sn4 72.94(3) 2 2
Sn6 Au1 Sn4 107.06(3) . 2
Sn6 Au1 Sn4 72.94(3) . .
Sn6 Au1 Sn5 72.28(3) 2 2
Sn6 Au1 Sn5 107.72(3) . 2
Sn6 Au1 Sn5 72.28(3) . .
Sn6 Au1 Sn5 107.72(3) 2 .
Sn6 Au1 Sn6 180.00(2) 2 .
Sn8 Au2 Sn7 71.17(3) . .
Sn9 Au2 Sn7 71.27(3) . .
Sn9 Au2 Sn8 70.56(3) . .
Si4 Au2 Sn7 137.28(12) . .
Si4 Au2 Sn8 136.45(15) . .
Si4 Au2 Sn9 139.89(13) . .
Sn5 Sn1 Sn8 82.02(4) . .
Sn6 Sn1 Sn5 69.36(3) . .
Sn6 Sn1 Sn8 121.53(4) . .
Sn9 Sn1 Sn5 121.20(4) . .
Sn9 Sn1 Sn6 84.86(4) . .
Sn9 Sn1 Sn8 67.85(3) . .
Si1 Sn1 Sn5 115.40(12) . .
Si1 Sn1 Sn6 125.87(10) . .
Si1 Sn1 Sn8 112.29(10) . .
Si1 Sn1 Sn9 122.42(11) . .
Sn5 Sn2 Sn4 69.87(3) . .
Sn5 Sn2 Sn7 120.47(4) . .
Sn7 Sn2 Sn4 81.60(4) . .
Sn8 Sn2 Sn4 120.59(4) . .
Sn8 Sn2 Sn5 82.44(4) . .
Sn8 Sn2 Sn7 68.77(3) . .
Si2 Sn2 Sn4 123.74(10) . .
Si2 Sn2 Sn5 119.07(10) . .
Si2 Sn2 Sn7 120.28(9) . .
Si2 Sn2 Sn8 115.66(10) . .
Sn6 Sn3 Sn4 70.31(3) . .
Sn7 Sn3 Sn4 81.53(4) . .
Sn7 Sn3 Sn6 122.32(4) . .
Sn9 Sn3 Sn4 121.93(4) . .
Sn9 Sn3 Sn6 84.91(4) . .
Sn9 Sn3 Sn7 68.76(3) . .
Si3 Sn3 Sn4 118.34(10) . .
Si3 Sn3 Sn6 124.24(10) . .
Si3 Sn3 Sn7 113.38(10) . .
Si3 Sn3 Sn9 119.05(10) . .
Au1 Sn4 Sn2 107.69(3) . .
Au1 Sn4 Sn3 107.42(3) . .
Sn2 Sn4 Sn3 90.65(4) . .
Au1 Sn5 Sn1 108.42(3) . .
Au1 Sn5 Sn2 108.13(3) . .
Sn2 Sn5 Sn1 90.86(4) . .
Au1 Sn6 Sn1 108.60(3) . .
Au1 Sn6 Sn3 107.95(3) . .
Sn3 Sn6 Sn1 88.62(4) . .
Au2 Sn7 Sn2 108.72(4) . .
Au2 Sn7 Sn3 108.94(4) . .
Au2 Sn7 Sn8 54.35(3) . .
Au2 Sn7 Sn9 54.18(3) . .
Sn2 Sn7 Sn8 55.58(3) . .
Sn2 Sn7 Sn9 98.74(3) . .
Sn3 Sn7 Sn2 90.80(4) . .
Sn3 Sn7 Sn8 97.35(3) . .
Sn3 Sn7 Sn9 55.61(3) . .
Sn9 Sn7 Sn8 59.36(3) . .
Au2 Sn8 Sn1 109.73(4) . .
Au2 Sn8 Sn2 108.92(4) . .
Au2 Sn8 Sn7 54.48(3) . .
Au2 Sn8 Sn9 54.60(3) . .
Sn1 Sn8 Sn7 98.12(3) . .
Sn1 Sn8 Sn9 55.89(3) . .
Sn2 Sn8 Sn1 90.88(4) . .
Sn2 Sn8 Sn7 55.65(3) . .
Sn2 Sn8 Sn9 99.50(4) . .
Sn9 Sn8 Sn7 60.30(3) . .
Au2 Sn9 Sn1 110.32(4) . .
Au2 Sn9 Sn3 109.32(4) . .
Au2 Sn9 Sn7 54.55(3) . .
Au2 Sn9 Sn8 54.84(3) . .
Sn1 Sn9 Sn7 98.40(4) . .
Sn1 Sn9 Sn8 56.26(3) . .
Sn3 Sn9 Sn1 88.82(4) . .
Sn3 Sn9 Sn7 55.63(3) . .
Sn3 Sn9 Sn8 98.08(4) . .
Sn8 Sn9 Sn7 60.33(3) . .
Si11 Si1 Sn1 111.6(3) . .
Si11 Si1 Si13 120.1(6) . .
Si11 Si1 Si15 109.1(6) . .
Si13 Si1 Sn1 104.3(4) . .
Si13 Si1 Si15 106.3(5) . .
Si15 Si1 Sn1 104.1(3) . .
Si12 Si1 Sn1 104.1(2) . .
Si14 Si1 Sn1 112.9(4) . .
Si14 Si1 Si12 107.4(5) . .
Si14 Si1 Si16 119.4(5) . .
Si16 Si1 Sn1 109.5(3) . .
Si16 Si1 Si12 101.9(5) . .
Si21 Si2 Sn2 107.47(19) . .
Si21 Si2 Si23 106.3(3) . .
Si22 Si2 Sn2 106.1(2) . .
Si22 Si2 Si21 116.2(3) . .
Si22 Si2 Si23 113.1(3) . .
Si23 Si2 Sn2 107.23(19) . .
Si31 Si3 Sn3 105.73(17) . .
Si31 Si3 Si33 109.8(2) . .
Si32 Si3 Sn3 109.5(2) . .
Si32 Si3 Si31 114.6(3) . .
Si32 Si3 Si33 109.6(3) . .
Si33 Si3 Sn3 107.4(2) . .
Si41 Si4 Au2 111.2(2) . .
Si42 Si4 Au2 109.2(3) . .
Si42 Si4 Si41 108.3(3) . .
Si43 Si4 Au2 111.4(2) . .
Si43 Si4 Si41 108.3(3) . .
Si43 Si4 Si42 108.2(3) . .
C201 Si21 Si2 112.7(8) . .
C201 Si21 C202 110.0(15) . .
C201 Si21 C203 109.0(15) . .
C202 Si21 Si2 106.8(9) . .
C203 Si21 Si2 107.5(12) . .
C203 Si21 C202 110.7(13) . .
C204 Si22 Si2 109.0(9) . .
C204 Si22 C205 99.4(13) . .
C204 Si22 C206 112.2(14) . .
C205 Si22 Si2 106.5(10) . .
C206 Si22 Si2 105.1(8) . .
C206 Si22 C205 124.0(15) . .
C207 Si23 Si2 113.2(7) . .
C207 Si23 C208 106.7(13) . .
C207 Si23 C209 106.7(9) . .
C208 Si23 Si2 108.8(8) . .
C209 Si23 Si2 109.2(7) . .
C209 Si23 C208 112.3(12) . .
C301 Si31 Si3 110.8(6) . .
C301 Si31 C302 107.4(11) . .
C301 Si31 C303 107.8(9) . .
C302 Si31 Si3 110.1(9) . .
C302 Si31 C303 111.6(11) . .
C303 Si31 Si3 109.1(7) . .
C304 Si32 Si3 111.3(7) . .
C305 Si32 Si3 104.9(9) . .
C305 Si32 C304 107.1(14) . .
C306 Si32 Si3 111.7(8) . .
C306 Si32 C304 108.8(13) . .
C306 Si32 C305 113.0(16) . .
C307 Si33 Si3 108.2(7) . .
C307 Si33 C309 111.4(13) . .
C308 Si33 Si3 113.0(6) . .
C308 Si33 C307 108.7(12) . .
C308 Si33 C309 105.5(10) . .
C309 Si33 Si3 110.1(8) . .
C401 Si41 Si4 115.2(8) . .
C401 Si41 C402 102.5(14) . .
C402 Si41 Si4 109.0(11) . .
C403 Si41 Si4 110.0(7) . .
C403 Si41 C401 113.6(13) . .
C403 Si41 C402 105.8(13) . .
C404 Si42 Si4 116.5(10) . .
C405 Si42 Si4 110.2(10) . .
C405 Si42 C404 110.6(14) . .
C405 Si42 C406 97.6(16) . .
C406 Si42 Si4 106.2(9) . .
C406 Si42 C404 114.2(14) . .
C407 Si43 Si4 114.7(8) . .
C407 Si43 C409 103.1(12) . .
C408 Si43 Si4 110.2(8) . .
C408 Si43 C407 106.6(12) . .
C408 Si43 C409 114.1(13) . .
C409 Si43 Si4 108.2(9) . .
C101 Si11 Si1 118.9(8) . .
C101 Si11 C116 103(3) . .
C103 Si11 Si1 119.7(10) . .
C103 Si11 C101 111.1(13) . .
C103 Si11 C116 114(4) . .
C116 Si11 Si1 86(3) . .
C105 Si13 Si1 102.9(18) . .
C105 Si13 C107 106(2) . .
C105 Si13 C109 108(2) . .
C107 Si13 Si1 104.4(12) . .
C109 Si13 Si1 117.0(13) . .
C109 Si13 C107 116.8(16) . .
C113 Si15 Si1 111.3(7) . .
C113 Si15 C111 108.2(12) . .
C113 Si15 C112 106.2(11) . .
C111 Si15 Si1 112(2) . .
C111 Si15 C112 106.8(12) . .
C112 Si15 Si1 112.2(17) . .
C101 Si12 Si1 116.2(10) . .
C101 Si12 C102 103.6(19) . .
C101 Si12 C104 114(2) . .
C102 Si12 Si1 107.9(17) . .
C102 Si12 C104 108.7(13) . .
C104 Si12 Si1 106.5(17) . .
C106 Si14 Si1 113.4(11) . .
C108 Si14 Si1 114.2(10) . .
C108 Si14 C106 102(3) . .
C108 Si14 C110 117.7(19) . .
C110 Si14 Si1 113.5(10) . .
C110 Si14 C106 93.0(18) . .
C113 Si16 Si1 115.8(7) . .
C113 Si16 C115 97(2) . .
C114 Si16 Si1 114.4(9) . .
C114 Si16 C113 110.0(11) . .
C114 Si16 C115 102(3) . .
C115 Si16 Si1 115(3) . .

loop_
_geom_bond_atom_site_label_1
_geom_bond_atom_site_label_2
_geom_bond_distance
_geom_bond_site_symmetry_2
Au1 Sn4 2.8132(8) 2
Au1 Sn4 2.8132(8) .
Au1 Sn5 2.7982(9) 2
Au1 Sn5 2.7982(9) .
Au1 Sn6 2.7974(9) .
Au1 Sn6 2.7974(9) 2
Au2 Sn7 2.8078(10) .
Au2 Sn8 2.8032(11) .
Au2 Sn9 2.7950(11) .
Au2 Si4 2.372(4) .
Sn1 Sn5 2.9027(13) .
Sn1 Sn6 2.8969(13) .
Sn1 Sn8 2.9029(13) .
Sn1 Sn9 2.8904(13) .
Sn1 Si1 2.546(4) .
Sn2 Sn4 2.8924(13) .
Sn2 Sn5 2.8912(13) .
Sn2 Sn7 2.8921(13) .
Sn2 Sn8 2.8897(13) .
Sn2 Si2 2.568(4) .
Sn3 Sn4 2.8978(13) .
Sn3 Sn6 2.8942(13) .
Sn3 Sn7 2.8909(13) .
Sn3 Sn9 2.8902(13) .
Sn3 Si3 2.563(4) .
Sn7 Sn8 3.2653(13) .
Sn7 Sn9 3.2643(13) .
Sn8 Sn9 3.2332(14) .
Si1 Si11 2.267(10) .
Si1 Si13 2.354(11) .
Si1 Si15 2.447(10) .
Si1 Si12 2.502(10) .
Si1 Si14 2.323(10) .
Si1 Si16 2.337(9) .
Si2 Si21 2.324(7) .
Si2 Si22 2.309(7) .
Si2 Si23 2.358(6) .
Si3 Si31 2.350(6) .
Si3 Si32 2.307(7) .
Si3 Si33 2.384(7) .
Si4 Si41 2.348(8) .
Si4 Si42 2.329(9) .
Si4 Si43 2.315(8) .
Si21 C201 1.81(2) .
Si21 C202 1.94(2) .
Si21 C203 1.85(3) .
Si22 C204 1.88(3) .
Si22 C205 2.01(3) .
Si22 C206 1.96(3) .
Si23 C207 1.83(2) .
Si23 C208 1.89(2) .
Si23 C209 1.881(16) .
Si31 C301 1.820(16) .
Si31 C302 1.82(2) .
Si31 C303 1.898(15) .
Si32 C304 1.915(15) .
Si32 C305 1.910(17) .
Si32 C306 1.839(17) .
Si33 C307 1.84(2) .
Si33 C308 1.799(19) .
Si33 C309 1.91(2) .
Si41 C401 1.91(2) .
Si41 C402 1.95(3) .
Si41 C403 1.89(2) .
Si42 C404 1.85(2) .
Si42 C405 1.80(3) .
Si42 C406 1.80(2) .
Si43 C407 1.86(2) .
Si43 C408 1.85(3) .
Si43 C409 1.97(3) .
C101 Si11 1.869(16) .
C101 Si12 1.67(2) .
C113 Si15 1.857(12) .
C113 Si16 1.864(12) .
Si11 C103 1.841(13) .
Si11 C116 1.89(2) .
Si13 C105 1.89(5) .
Si13 C107 1.96(4) .
Si13 C109 1.94(4) .
Si15 C111 1.877(17) .
Si15 C112 1.890(16) .
Si12 C102 1.866(16) .
Si12 C104 1.866(16) .
Si14 C106 1.896(16) .
Si14 C108 1.873(16) .
Si14 C110 1.887(16) .
Si16 C114 1.860(15) .
Si16 C115 1.89(2) .
